data_7122360
loop_
_publ_author_name
'Chen, Gong-Jun'
'Chen, Chao-Qun'
'Li, Xue-Tian'
'Ma, Hui-Chao'
'Dong, Yu-Bin'

_publ_section_title
;
 Cu<sub>3</sub>L<sub>2</sub> metal-organic cages for
 A<sup>3</sup>-coupling reactions: reversible coordination interaction
 triggered homogeneous catalysis and heterogeneous recovery.
;
_journal_issue 82
_journal_name_full 'Chemical communications (Cambridge, England)'
_journal_page_first 11550
_journal_page_last 11553
_journal_paper_doi 10.1039/c8cc07208f
_journal_volume 54
_journal_year 2018
_chemical_formula_sum 'C78 H66 Cu3 O15'
_chemical_formula_weight 1433.94
_space_group_IT_number 15
_space_group_name_Hall '-C 2yc'
_space_group_name_H-M_alt 'C 1 2/c 1'
_symmetry_cell_setting monoclinic
_symmetry_space_group_name_Hall '-C 2yc'
_symmetry_space_group_name_H-M 'C 1 2/c 1'
_atom_sites_solution_hydrogens geom
_atom_sites_solution_primary direct
_atom_sites_solution_secondary difmap
_audit_creation_method SHELXL-97
_audit_update_record
;
2018-05-10 deposited with the CCDC.
2018-09-20 downloaded from the CCDC.
;
_cell_angle_alpha 90.00
_cell_angle_beta 116.080(4)
_cell_angle_gamma 90.00
_cell_formula_units_Z 8
_cell_length_a 36.2950(19)
_cell_length_b 25.3040(8)
_cell_length_c 20.4575(6)
_cell_measurement_reflns_used 8888
_cell_measurement_temperature 293(2)
_cell_measurement_theta_max 75
_cell_measurement_theta_min 25
_cell_volume 16875.3(13)
_computing_cell_refinement 'Bruker XSCANS'
_computing_data_collection 'Bruker XSCANS'
_computing_data_reduction 'Bruker SHELXTL'
_computing_molecular_graphics 'Bruker SHELXTL'
_computing_publication_material 'Bruker SHELXTL'
_computing_structure_refinement 'SHELXL-97 (Sheldrick, 1997)'
_computing_structure_solution 'SHELXS-97 (Sheldrick, 1990)'
_diffrn_ambient_temperature 293(2)
_diffrn_measured_fraction_theta_full 0.966
_diffrn_measured_fraction_theta_max 0.966
_diffrn_measurement_device_type 'phi and omega scans'
_diffrn_measurement_method 'phi and omega scans'
_diffrn_radiation_monochromator graphite
_diffrn_radiation_source 'fine-focus sealed tube'
_diffrn_radiation_type CuK\a
_diffrn_radiation_wavelength 1.54178
_diffrn_reflns_av_R_equivalents 0.0465
_diffrn_reflns_av_sigmaI/netI 0.0598
_diffrn_reflns_limit_h_max 44
_diffrn_reflns_limit_h_min -38
_diffrn_reflns_limit_k_max 16
_diffrn_reflns_limit_k_min -30
_diffrn_reflns_limit_l_max 24
_diffrn_reflns_limit_l_min -24
_diffrn_reflns_number 31467
_diffrn_reflns_theta_full 71.49
_diffrn_reflns_theta_max 71.49
_diffrn_reflns_theta_min 3.68
_exptl_absorpt_coefficient_mu 1.328
_exptl_absorpt_correction_T_max 0.805
_exptl_absorpt_correction_T_min 0.767
_exptl_absorpt_correction_type multi-scan
_exptl_absorpt_process_details crystalclear
_exptl_crystal_colour blue
_exptl_crystal_density_diffrn 1.127
_exptl_crystal_density_method 'not measured'
_exptl_crystal_description block
_exptl_crystal_F_000 5904
_exptl_crystal_size_max 0.2
_exptl_crystal_size_mid 0.2
_exptl_crystal_size_min 0.2
_platon_squeeze_details ' '
_refine_diff_density_max 3.789
_refine_diff_density_min -1.295
_refine_diff_density_rms 0.232
_refine_ls_extinction_method none
_refine_ls_goodness_of_fit_ref 1.720
_refine_ls_hydrogen_treatment mixed
_refine_ls_matrix_type full
_refine_ls_number_parameters 871
_refine_ls_number_reflns 15895
_refine_ls_number_restraints 0
_refine_ls_restrained_S_all 1.720
_refine_ls_R_factor_all 0.1857
_refine_ls_R_factor_gt 0.1466
_refine_ls_shift/su_max 0.093
_refine_ls_shift/su_mean 0.014
_refine_ls_structure_factor_coef Fsqd
_refine_ls_weighting_details 'calc w=1/[\s^2^(Fo^2^)+(0.2000P)^2^+0.0000P] where P=(Fo^2^+2Fc^2^)/3'
_refine_ls_weighting_scheme calc
_refine_ls_wR_factor_gt 0.4040
_refine_ls_wR_factor_ref 0.4490
_reflns_number_gt 10805
_reflns_number_total 16452
_reflns_threshold_expression >2sigma(I)
_cod_data_source_file c8cc07208f2.cif
_cod_data_source_block a
_cod_depositor_comments 'Adding full bibliography for 7122360--7122361.cif.'
_cod_original_cell_volume 16875.3(11)
_cod_original_sg_symbol_H-M C2/c
_cod_database_code 7122360

loop_
_symmetry_equiv_pos_as_xyz
'x, y, z'
'-x, y, -z+1/2'
'x+1/2, y+1/2, z'
'-x+1/2, y+1/2, -z+1/2'
'-x, -y, -z'
'x, -y, z-1/2'
'-x+1/2, -y+1/2, -z'
'x+1/2, -y+1/2, z-1/2'

loop_
_atom_site_label
_atom_site_type_symbol
_atom_site_fract_x
_atom_site_fract_y
_atom_site_fract_z
_atom_site_U_iso_or_equiv
_atom_site_adp_type
_atom_site_occupancy
_atom_site_symmetry_multiplicity
_atom_site_calc_flag
_atom_site_refinement_flags
O13 O 0.2326(3) 0.2744(4) 0.0414(6) 0.105(3) Uani 1 1 d .
Cu1 Cu 0.01993(4) -0.03287(4) 0.67456(6) 0.0445(3) Uani 1 1 d .
Cu2 Cu -0.10111(4) 0.41663(4) 0.44131(6) 0.0476(3) Uani 1 1 d .
Cu3 Cu 0.18834(4) 0.35342(5) 1.02018(6) 0.0494(4) Uani 1 1 d .
O14 O 0.0157(2) 0.9571(2) 0.5484(3) 0.0531(13) Uani 1 1 d .
C73 C 0.2659(7) 0.2878(8) 0.0475(12) 0.188(13) Uani 1 1 d .
H73A H 0.2861 0.2711 0.0913 0.226 Uiso 1 1 calc R
H73B H 0.2680 0.3255 0.0567 0.226 Uiso 1 1 calc R
O1 O -0.13577(19) 0.4753(2) 0.4378(3) 0.0552(14) Uani 1 1 d .
O3 O -0.12568(19) 0.4244(2) 0.3370(3) 0.0534(13) Uani 1 1 d .
O4 O -0.06906(17) 0.3568(2) 0.4414(3) 0.0478(12) Uani 1 1 d .
O9 O 0.17097(18) 0.3596(2) 0.9172(3) 0.0494(12) Uani 1 1 d .
O10 O 0.2281(2) 0.4091(3) 1.0436(3) 0.0645(17) Uani 1 1 d .
O11 O 0.14590(19) 0.3015(2) 0.9998(3) 0.0521(13) Uani 1 1 d .
O12 O 0.20405(19) 0.3544(2) 1.1229(3) 0.0537(14) Uani 1 1 d .
O6 O -0.01761(16) 0.02462(19) 0.6616(3) 0.0422(11) Uani 1 1 d .
O5 O -0.02156(19) -0.0866(2) 0.6505(3) 0.0506(13) Uani 1 1 d .
O8 O 0.06144(16) 0.0203(2) 0.6942(3) 0.0427(11) Uani 1 1 d .
O7 O 0.05877(19) -0.0901(2) 0.7055(3) 0.0518(13) Uani 1 1 d .
O2 O -0.08100(18) 0.4072(2) 0.5450(3) 0.0477(12) Uani 1 1 d .
C16 C -0.0078(3) 0.2773(3) 0.8400(4) 0.0453(16) Uani 1 1 d .
H16 H 0.0082 0.3035 0.8717 0.054 Uiso 1 1 calc R
C76 C -0.0243(3) 0.9564(3) 0.4900(4) 0.058(2) Uani 1 1 d .
H76A H -0.0421 0.9349 0.5033 0.070 Uiso 1 1 calc R
H76B H -0.0233 0.9404 0.4477 0.070 Uiso 1 1 calc R
C11 C -0.0407(2) 0.2920(3) 0.7740(4) 0.0431(16) Uani 1 1 d .
C75 C 0.0418(3) 0.9890(4) 0.5290(4) 0.056(2) Uani 1 1 d .
H75A H 0.0442 0.9735 0.4877 0.067 Uiso 1 1 calc R
H75B H 0.0690 0.9907 0.5694 0.067 Uiso 1 1 calc R
C12 C -0.0640(2) 0.2520(3) 0.7268(4) 0.0451(16) Uani 1 1 d .
H12 H -0.0859 0.2611 0.6829 0.054 Uiso 1 1 calc R
C13 C -0.0550(2) 0.1987(3) 0.7443(4) 0.0449(16) Uani 1 1 d .
C14 C -0.0221(2) 0.1859(3) 0.8112(4) 0.0427(15) Uani 1 1 d .
H14 H -0.0159 0.1506 0.8236 0.051 Uiso 1 1 calc R
C15 C 0.0015(3) 0.2245(3) 0.8591(4) 0.0437(16) Uani 1 1 d .
C10 C -0.0492(2) 0.3490(3) 0.7544(4) 0.0445(16) Uani 1 1 d .
C8 C -0.0400(3) 0.3869(3) 0.8095(5) 0.0533(19) Uani 1 1 d .
H8 H -0.0288 0.3766 0.8580 0.064 Uiso 1 1 calc R
C7 C -0.0477(3) 0.4403(4) 0.7910(5) 0.060(2) Uani 1 1 d .
H7 H -0.0417 0.4654 0.8274 0.072 Uiso 1 1 calc R
C6 C -0.0640(3) 0.4558(3) 0.7194(5) 0.059(2) Uani 1 1 d .
H6 H -0.0694 0.4914 0.7074 0.071 Uiso 1 1 calc R
C5 C -0.0724(3) 0.4184(3) 0.6650(4) 0.0470(17) Uani 1 1 d .
C9 C -0.0650(2) 0.3658(3) 0.6828(4) 0.0455(16) Uani 1 1 d .
H9 H -0.0707 0.3411 0.6460 0.055 Uiso 1 1 calc R
C4 C -0.0918(3) 0.4339(3) 0.5861(5) 0.0490(18) Uani 1 1 d .
C3 C -0.1195(3) 0.4773(3) 0.5642(5) 0.057(2) Uani 1 1 d .
H3 H -0.1240 0.4951 0.5998 0.068 Uiso 1 1 calc R
C2 C -0.1403(3) 0.4946(3) 0.4927(5) 0.056(2) Uani 1 1 d .
C1 C -0.1704(4) 0.5388(4) 0.4751(6) 0.075(3) Uani 1 1 d .
H1A H -0.1607 0.5687 0.4584 0.113 Uiso 1 1 calc R
H1B H -0.1734 0.5484 0.5179 0.113 Uiso 1 1 calc R
H1C H -0.1964 0.5277 0.4377 0.113 Uiso 1 1 calc R
C72 C -0.1380(4) 0.4154(4) 0.2156(6) 0.078(3) Uani 1 1 d .
H72A H -0.1672 0.4148 0.1986 0.117 Uiso 1 1 calc R
H72B H -0.1306 0.3923 0.1861 0.117 Uiso 1 1 calc R
H72C H -0.1293 0.4507 0.2124 0.117 Uiso 1 1 calc R
C71 C -0.1174(3) 0.3971(4) 0.2938(5) 0.056(2) Uani 1 1 d .
C70 C -0.0907(3) 0.3538(3) 0.3133(5) 0.056(2) Uani 1 1 d .
H70 H -0.0877 0.3356 0.2764 0.067 Uiso 1 1 calc R
C69 C -0.0683(3) 0.3360(3) 0.3844(4) 0.0484(17) Uani 1 1 d .
C57 C -0.0399(3) 0.2901(3) 0.3977(5) 0.0480(17) Uani 1 1 d .
C58 C -0.0056(3) 0.2879(3) 0.4647(4) 0.0473(17) Uani 1 1 d .
H58 H -0.0020 0.3141 0.4989 0.057 Uiso 1 1 calc R
C56 C -0.0465(3) 0.2515(4) 0.3468(5) 0.059(2) Uani 1 1 d .
H56 H -0.0691 0.2538 0.3016 0.071 Uiso 1 1 calc R
C55 C -0.0196(3) 0.2087(4) 0.3623(5) 0.061(2) Uani 1 1 d .
H55 H -0.0247 0.1819 0.3284 0.073 Uiso 1 1 calc R
C54 C 0.0156(3) 0.2069(3) 0.4303(5) 0.058(2) Uani 1 1 d .
H54 H 0.0335 0.1785 0.4405 0.069 Uiso 1 1 calc R
C25 C 0.1902(3) 0.3237(4) 1.1558(5) 0.056(2) Uani 1 1 d .
C24 C 0.1600(3) 0.2840(3) 1.1227(5) 0.0543(19) Uani 1 1 d .
H24 H 0.1535 0.2622 1.1527 0.065 Uiso 1 1 calc R
C23 C 0.1397(3) 0.2760(3) 1.0480(4) 0.0490(17) Uani 1 1 d .
C19 C 0.1064(3) 0.2355(3) 1.0200(4) 0.0498(18) Uani 1 1 d .
C18 C 0.0715(3) 0.2469(3) 0.9556(4) 0.0479(17) Uani 1 1 d .
H18 H 0.0702 0.2784 0.9312 0.058 Uiso 1 1 calc R
C17 C 0.0386(3) 0.2112(3) 0.9273(4) 0.0447(16) Uani 1 1 d .
C22 C 0.0420(3) 0.1646(3) 0.9654(4) 0.0532(19) Uani 1 1 d .
H22 H 0.0204 0.1406 0.9473 0.064 Uiso 1 1 calc R
C21 C 0.0759(3) 0.1527(3) 1.0285(5) 0.060(2) Uani 1 1 d .
H21 H 0.0770 0.1211 1.0525 0.072 Uiso 1 1 calc R
C67 C 0.2355(3) 0.4350(4) 0.9991(5) 0.064(2) Uani 1 1 d .
C66 C 0.2155(3) 0.4312(4) 0.9235(5) 0.060(2) Uani 1 1 d .
H66 H 0.2232 0.4542 0.8961 0.072 Uiso 1 1 calc R
C65 C 0.1840(3) 0.3939(3) 0.8864(5) 0.0503(18) Uani 1 1 d .
C61 C 0.1646(3) 0.3944(3) 0.8059(5) 0.0508(18) Uani 1 1 d .
C62 C 0.1624(3) 0.4402(3) 0.7640(5) 0.058(2) Uani 1 1 d .
H62 H 0.1733 0.4718 0.7878 0.070 Uiso 1 1 calc R
C63 C 0.1445(3) 0.4387(4) 0.6897(5) 0.061(2) Uani 1 1 d .
H63 H 0.1429 0.4691 0.6630 0.073 Uiso 1 1 calc R
C64 C 0.1291(3) 0.3916(4) 0.6549(5) 0.056(2) Uani 1 1 d .
H64 H 0.1177 0.3904 0.6044 0.068 Uiso 1 1 calc R
C59 C 0.1297(3) 0.3460(3) 0.6925(5) 0.0500(18) Uani 1 1 d .
C60 C 0.1471(3) 0.3480(3) 0.7675(5) 0.0483(17) Uani 1 1 d .
H60 H 0.1471 0.3177 0.7932 0.058 Uiso 1 1 calc R
C50 C 0.1291(3) 0.2480(3) 0.6870(4) 0.0503(18) Uani 1 1 d .
H50 H 0.1516 0.2483 0.7325 0.060 Uiso 1 1 calc R
C51 C 0.1127(3) 0.2950(3) 0.6549(5) 0.0490(17) Uani 1 1 d .
C52 C 0.0775(3) 0.2936(3) 0.5853(4) 0.0493(17) Uani 1 1 d .
H52 H 0.0657 0.3252 0.5625 0.059 Uiso 1 1 calc R
C49 C 0.0606(3) 0.2466(3) 0.5516(4) 0.0442(16) Uani 1 1 d .
C48 C 0.0787(3) 0.1992(3) 0.5860(4) 0.0490(17) Uani 1 1 d .
H48 H 0.0676 0.1673 0.5634 0.059 Uiso 1 1 calc R
C47 C 0.1134(3) 0.1988(3) 0.6543(5) 0.0501(18) Uani 1 1 d .
C45 C 0.1321(3) 0.1487(3) 0.6930(5) 0.0523(19) Uani 1 1 d .
C44 C 0.1740(3) 0.1477(3) 0.7408(5) 0.056(2) Uani 1 1 d .
H44 H 0.1904 0.1769 0.7448 0.067 Uiso 1 1 calc R
C43 C 0.1909(3) 0.1029(4) 0.7823(6) 0.068(2) Uani 1 1 d .
H43 H 0.2182 0.1029 0.8164 0.081 Uiso 1 1 calc R
C42 C 0.1674(3) 0.0586(4) 0.7733(5) 0.056(2) Uani 1 1 d .
H42 H 0.1796 0.0280 0.7987 0.067 Uiso 1 1 calc R
C41 C 0.1259(3) 0.0589(3) 0.7268(4) 0.0459(16) Uani 1 1 d .
C46 C 0.1086(2) 0.1050(3) 0.6875(4) 0.0446(16) Uani 1 1 d .
H46 H 0.0806 0.1060 0.6571 0.054 Uiso 1 1 calc R
C40 C 0.0994(3) 0.0117(3) 0.7168(4) 0.0448(17) Uani 1 1 d .
C39 C 0.1181(3) -0.0395(3) 0.7305(5) 0.0514(18) Uani 1 1 d .
H39 H 0.1461 -0.0415 0.7445 0.062 Uiso 1 1 calc R
C38 C 0.0969(3) -0.0860(3) 0.7243(4) 0.053(2) Uani 1 1 d .
C37 C 0.1202(3) -0.1386(4) 0.7394(6) 0.065(2) Uani 1 1 d .
H37A H 0.1151 -0.1584 0.7747 0.097 Uiso 1 1 calc R
H37B H 0.1491 -0.1318 0.7580 0.097 Uiso 1 1 calc R
H37C H 0.1110 -0.1586 0.6952 0.097 Uiso 1 1 calc R
C36 C -0.0855(4) -0.1269(4) 0.6171(8) 0.083(3) Uani 1 1 d .
H36A H -0.0697 -0.1573 0.6171 0.124 Uiso 1 1 calc R
H36B H -0.1084 -0.1232 0.5701 0.124 Uiso 1 1 calc R
H36C H -0.0953 -0.1312 0.6534 0.124 Uiso 1 1 calc R
C35 C -0.0590(3) -0.0783(3) 0.6339(5) 0.056(2) Uani 1 1 d .
C34 C -0.0773(3) -0.0286(3) 0.6282(5) 0.0514(19) Uani 1 1 d .
H34 H -0.1055 -0.0276 0.6133 0.062 Uiso 1 1 calc R
C33 C -0.0561(3) 0.0197(3) 0.6435(4) 0.0431(16) Uani 1 1 d .
C32 C -0.0790(3) 0.0693(3) 0.6393(4) 0.0466(17) Uani 1 1 d .
C31 C -0.0585(2) 0.1088(3) 0.6904(4) 0.0436(15) Uani 1 1 d .
H31 H -0.0315 0.1030 0.7247 0.052 Uiso 1 1 calc R
C27 C -0.0777(3) 0.1571(3) 0.6912(4) 0.0448(16) Uani 1 1 d .
C28 C -0.1179(3) 0.1639(3) 0.6385(5) 0.0542(19) Uani 1 1 d .
H28 H -0.1313 0.1956 0.6365 0.065 Uiso 1 1 calc R
C29 C -0.1383(3) 0.1244(4) 0.5889(5) 0.064(2) Uani 1 1 d .
H29 H -0.1654 0.1296 0.5550 0.077 Uiso 1 1 calc R
C30 C -0.1190(3) 0.0780(3) 0.5892(5) 0.059(2) Uani 1 1 d .
H30 H -0.1330 0.0519 0.5552 0.071 Uiso 1 1 calc R
C53 C 0.0241(3) 0.2467(3) 0.4828(4) 0.0486(17) Uani 1 1 d .
C20 C 0.1089(3) 0.1883(4) 1.0568(5) 0.059(2) Uani 1 1 d .
H20 H 0.1321 0.1805 1.0995 0.071 Uiso 1 1 calc R
C68 C 0.2692(4) 0.4762(5) 1.0315(6) 0.086(4) Uani 1 1 d .
H68A H 0.2644 0.4974 1.0659 0.128 Uiso 1 1 calc R
H68B H 0.2692 0.4983 0.9934 0.128 Uiso 1 1 calc R
H68C H 0.2953 0.4588 1.0557 0.128 Uiso 1 1 calc R
C26 C 0.2095(4) 0.3302(5) 1.2372(5) 0.076(3) Uani 1 1 d .
H26A H 0.2340 0.3093 1.2587 0.114 Uiso 1 1 calc R
H26B H 0.1906 0.3188 1.2555 0.114 Uiso 1 1 calc R
H26C H 0.2162 0.3667 1.2493 0.114 Uiso 1 1 calc R
O15 O 0.9621(2) 0.4747(3) 0.4567(4) 0.0635(16) Uani 1 1 d .
C78 C 0.9986(3) 0.4462(4) 0.4866(8) 0.085(4) Uani 1 1 d .
H78A H 0.9967 0.4168 0.4548 0.102 Uiso 1 1 calc R
H78B H 1.0027 0.4319 0.5332 0.102 Uiso 1 1 calc R
C77 C 0.9640(4) 0.5187(5) 0.5028(9) 0.093(4) Uani 1 1 d .
H77A H 0.9669 0.5060 0.5496 0.112 Uiso 1 1 calc R
H77B H 0.9389 0.5393 0.4805 0.112 Uiso 1 1 calc R
C74 C 0.2211(6) 0.2212(5) 0.0079(11) 0.123(7) Uani 1 1 d .
H74A H 0.2332 0.1946 0.0455 0.148 Uiso 1 1 calc R
H74B H 0.1915 0.2174 -0.0128 0.148 Uiso 1 1 calc R

loop_
_atom_site_aniso_label
_atom_site_aniso_U_11
_atom_site_aniso_U_22
_atom_site_aniso_U_33
_atom_site_aniso_U_23
_atom_site_aniso_U_13
_atom_site_aniso_U_12
O13 0.077(5) 0.112(7) 0.126(8) -0.053(6) 0.046(5) -0.009(5)
Cu1 0.0609(7) 0.0355(6) 0.0361(6) -0.0021(4) 0.0205(5) 0.0005(4)
Cu2 0.0582(7) 0.0381(6) 0.0461(6) 0.0005(5) 0.0224(5) 0.0001(5)
Cu3 0.0588(7) 0.0439(7) 0.0399(6) -0.0023(5) 0.0167(5) -0.0024(5)
O14 0.074(4) 0.043(3) 0.037(3) 0.000(2) 0.021(3) 0.000(3)
C73 0.26(2) 0.198(19) 0.21(2) -0.167(18) 0.19(2) -0.19(2)
O1 0.062(3) 0.049(3) 0.059(3) 0.013(3) 0.030(3) 0.010(3)
O3 0.058(3) 0.049(3) 0.045(3) -0.003(2) 0.016(3) -0.002(2)
O4 0.055(3) 0.036(3) 0.051(3) -0.005(2) 0.022(2) -0.002(2)
O9 0.058(3) 0.045(3) 0.038(3) 0.000(2) 0.014(2) -0.006(2)
O10 0.067(4) 0.071(4) 0.045(3) -0.002(3) 0.015(3) -0.020(3)
O11 0.069(4) 0.045(3) 0.035(2) -0.001(2) 0.016(2) -0.005(3)
O12 0.066(4) 0.049(3) 0.040(3) -0.007(2) 0.018(3) -0.007(3)
O6 0.050(3) 0.036(2) 0.037(2) -0.0024(19) 0.016(2) 0.001(2)
O5 0.067(4) 0.035(3) 0.057(3) -0.005(2) 0.034(3) -0.006(2)
O8 0.054(3) 0.037(3) 0.030(2) -0.0025(19) 0.013(2) 0.002(2)
O7 0.066(4) 0.037(3) 0.045(3) -0.001(2) 0.018(3) 0.002(2)
O2 0.059(3) 0.041(3) 0.044(3) 0.000(2) 0.022(2) 0.004(2)
C16 0.058(4) 0.043(4) 0.043(4) -0.004(3) 0.029(3) -0.001(3)
C76 0.090(6) 0.046(4) 0.039(4) -0.006(3) 0.028(4) -0.016(4)
C11 0.055(4) 0.043(4) 0.040(3) -0.002(3) 0.029(3) -0.003(3)
C75 0.061(5) 0.075(6) 0.032(3) 0.000(4) 0.020(3) 0.007(4)
C12 0.054(4) 0.045(4) 0.041(4) 0.002(3) 0.026(3) 0.000(3)
C13 0.053(4) 0.050(4) 0.039(3) 0.002(3) 0.026(3) -0.001(3)
C14 0.059(4) 0.039(4) 0.038(3) 0.000(3) 0.029(3) 0.003(3)
C15 0.059(4) 0.041(4) 0.037(3) 0.002(3) 0.027(3) 0.002(3)
C10 0.052(4) 0.042(4) 0.042(4) -0.004(3) 0.023(3) -0.003(3)
C8 0.060(5) 0.052(5) 0.047(4) -0.002(4) 0.022(4) 0.004(4)
C7 0.075(6) 0.050(5) 0.050(5) -0.012(4) 0.025(4) 0.003(4)
C6 0.077(6) 0.036(4) 0.069(6) -0.004(4) 0.035(5) 0.004(4)
C5 0.054(4) 0.041(4) 0.045(4) 0.000(3) 0.022(3) 0.004(3)
C9 0.055(4) 0.039(4) 0.049(4) -0.007(3) 0.029(3) -0.003(3)
C4 0.060(5) 0.037(4) 0.059(5) 0.001(3) 0.035(4) -0.001(3)
C3 0.072(6) 0.045(4) 0.060(5) -0.003(4) 0.035(4) 0.003(4)
C2 0.071(5) 0.043(4) 0.069(5) 0.014(4) 0.043(5) 0.011(4)
C1 0.089(7) 0.067(6) 0.082(7) 0.026(5) 0.048(6) 0.031(5)
C72 0.106(9) 0.061(6) 0.056(5) 0.007(5) 0.026(6) 0.011(6)
C71 0.071(5) 0.048(4) 0.045(4) 0.002(3) 0.021(4) 0.000(4)
C70 0.076(6) 0.047(4) 0.043(4) -0.002(3) 0.026(4) -0.002(4)
C69 0.059(5) 0.036(4) 0.048(4) -0.002(3) 0.022(4) -0.004(3)
C57 0.064(5) 0.036(4) 0.052(4) 0.000(3) 0.032(4) -0.004(3)
C58 0.068(5) 0.037(4) 0.046(4) -0.003(3) 0.033(4) -0.001(3)
C56 0.069(6) 0.049(5) 0.049(4) -0.010(4) 0.018(4) -0.003(4)
C55 0.072(6) 0.047(5) 0.058(5) -0.018(4) 0.023(4) 0.000(4)
C54 0.075(6) 0.045(4) 0.052(5) -0.010(4) 0.027(4) 0.002(4)
C25 0.064(5) 0.053(5) 0.042(4) -0.006(4) 0.016(4) 0.005(4)
C24 0.063(5) 0.048(4) 0.042(4) 0.000(3) 0.015(4) -0.010(4)
C23 0.061(5) 0.038(4) 0.047(4) -0.001(3) 0.023(4) 0.000(3)
C19 0.063(5) 0.049(4) 0.038(4) 0.000(3) 0.022(3) 0.000(4)
C18 0.065(5) 0.043(4) 0.040(4) 0.000(3) 0.028(4) -0.001(3)
C17 0.059(4) 0.040(4) 0.040(4) -0.008(3) 0.027(3) -0.002(3)
C22 0.071(5) 0.048(4) 0.043(4) -0.003(3) 0.027(4) -0.008(4)
C21 0.084(6) 0.042(4) 0.048(4) 0.002(3) 0.024(4) -0.009(4)
C67 0.064(5) 0.067(6) 0.054(5) -0.006(4) 0.019(4) -0.008(4)
C66 0.068(6) 0.056(5) 0.054(5) -0.003(4) 0.024(4) -0.011(4)
C65 0.054(4) 0.045(4) 0.048(4) -0.001(3) 0.018(3) -0.001(3)
C61 0.056(5) 0.046(4) 0.052(4) 0.006(3) 0.026(4) 0.004(3)
C62 0.071(6) 0.039(4) 0.060(5) 0.000(4) 0.025(4) -0.004(4)
C63 0.078(6) 0.046(5) 0.058(5) 0.012(4) 0.030(5) -0.004(4)
C64 0.066(5) 0.056(5) 0.045(4) -0.002(4) 0.023(4) -0.009(4)
C59 0.054(4) 0.044(4) 0.054(4) 0.002(3) 0.026(4) 0.001(3)
C60 0.054(4) 0.044(4) 0.051(4) 0.007(3) 0.027(4) 0.000(3)
C50 0.063(5) 0.048(4) 0.044(4) 0.001(3) 0.027(4) 0.000(3)
C51 0.057(4) 0.048(4) 0.050(4) -0.004(3) 0.030(4) -0.002(3)
C52 0.061(5) 0.045(4) 0.047(4) 0.007(3) 0.028(4) 0.006(3)
C49 0.058(4) 0.043(4) 0.042(4) -0.002(3) 0.031(3) -0.004(3)
C48 0.060(5) 0.047(4) 0.050(4) -0.009(3) 0.033(4) -0.005(3)
C47 0.059(5) 0.045(4) 0.055(4) -0.003(3) 0.032(4) -0.001(3)
C45 0.060(5) 0.048(4) 0.053(4) -0.007(3) 0.027(4) 0.002(3)
C44 0.054(5) 0.049(5) 0.069(5) -0.003(4) 0.029(4) 0.001(4)
C43 0.051(5) 0.068(6) 0.074(6) -0.010(5) 0.018(4) 0.003(4)
C42 0.058(5) 0.053(5) 0.049(4) -0.004(4) 0.018(4) 0.004(4)
C41 0.058(4) 0.041(4) 0.041(4) -0.004(3) 0.024(3) 0.002(3)
C46 0.054(4) 0.044(4) 0.039(3) -0.002(3) 0.023(3) 0.004(3)
C40 0.065(5) 0.038(4) 0.028(3) 0.000(3) 0.017(3) 0.003(3)
C39 0.060(5) 0.045(4) 0.047(4) -0.003(3) 0.021(4) 0.007(3)
C38 0.069(6) 0.045(4) 0.037(4) -0.002(3) 0.016(4) 0.008(4)
C37 0.074(6) 0.049(5) 0.071(6) 0.000(4) 0.032(5) 0.016(4)
C36 0.105(9) 0.052(6) 0.118(10) -0.020(6) 0.074(8) -0.023(6)
C35 0.087(6) 0.042(4) 0.052(4) -0.010(3) 0.043(5) -0.010(4)
C34 0.074(5) 0.040(4) 0.052(4) -0.008(3) 0.038(4) -0.009(4)
C33 0.062(5) 0.038(4) 0.032(3) -0.003(3) 0.023(3) -0.003(3)
C32 0.058(4) 0.045(4) 0.038(4) 0.003(3) 0.022(3) -0.007(3)
C31 0.052(4) 0.039(4) 0.043(4) -0.002(3) 0.024(3) -0.001(3)
C27 0.065(5) 0.035(4) 0.040(4) 0.001(3) 0.028(3) -0.001(3)
C28 0.056(5) 0.039(4) 0.061(5) 0.005(4) 0.019(4) 0.003(3)
C29 0.062(5) 0.051(5) 0.054(5) 0.002(4) 0.002(4) -0.006(4)
C30 0.068(5) 0.046(5) 0.049(4) -0.002(4) 0.013(4) -0.013(4)
C53 0.067(5) 0.039(4) 0.047(4) -0.008(3) 0.032(4) -0.004(3)
C20 0.083(6) 0.052(5) 0.042(4) -0.002(4) 0.026(4) -0.005(4)
C68 0.079(7) 0.094(9) 0.063(6) 0.002(6) 0.012(5) -0.029(6)
C26 0.081(7) 0.094(8) 0.042(5) -0.010(5) 0.017(4) -0.016(6)
O15 0.061(4) 0.054(3) 0.061(4) 0.001(3) 0.013(3) -0.012(3)
C78 0.068(6) 0.046(5) 0.120(10) -0.007(6) 0.022(6) -0.012(5)
C77 0.064(6) 0.065(7) 0.141(12) -0.017(7) 0.037(7) -0.018(5)
C74 0.184(17) 0.075(8) 0.174(16) -0.058(10) 0.136(15) -0.067(10)

loop_
_atom_type_symbol
_atom_type_description
_atom_type_scat_dispersion_real
_atom_type_scat_dispersion_imag
_atom_type_scat_source
C C 0.0181 0.0091 'International Tables Vol C Tables 4.2.6.8 and 6.1.1.4'
H H 0.0000 0.0000 'International Tables Vol C Tables 4.2.6.8 and 6.1.1.4'
Cl Cl 0.3639 0.7018 'International Tables Vol C Tables 4.2.6.8 and 6.1.1.4'
Cu Cu -1.9646 0.5888 'International Tables Vol C Tables 4.2.6.8 and 6.1.1.4'
N N 0.0311 0.0180 'International Tables Vol C Tables 4.2.6.8 and 6.1.1.4'
O O 0.0492 0.0322 'International Tables Vol C Tables 4.2.6.8 and 6.1.1.4'

loop_
_geom_angle_atom_site_label_1
_geom_angle_atom_site_label_2
_geom_angle_atom_site_label_3
_geom_angle
_geom_angle_site_symmetry_1
_geom_angle_site_symmetry_3
C73 O13 C74 111.6(13) . .
O7 Cu1 O5 86.0(3) . .
O7 Cu1 O8 93.7(2) . .
O5 Cu1 O8 177.2(2) . .
O7 Cu1 O6 169.6(2) . .
O5 Cu1 O6 94.1(2) . .
O8 Cu1 O6 86.7(2) . .
O4 Cu2 O1 177.2(3) . .
O4 Cu2 O3 93.9(3) . .
O1 Cu2 O3 84.4(3) . .
O4 Cu2 O2 88.0(2) . .
O1 Cu2 O2 93.5(2) . .
O3 Cu2 O2 175.2(3) . .
O12 Cu3 O10 83.6(3) . .
O12 Cu3 O9 174.3(3) . .
O10 Cu3 O9 93.6(3) . .
O12 Cu3 O11 94.0(2) . .
O10 Cu3 O11 175.1(3) . .
O9 Cu3 O11 88.4(2) . .
C76 O14 C75 109.3(6) . .
O13 C73 C74 122.7(16) . 7
O13 C73 H73A 106.7 . .
C74 C73 H73A 106.6 7 .
O13 C73 H73B 106.7 . .
C74 C73 H73B 106.7 7 .
H73A C73 H73B 106.6 . .
C2 O1 Cu2 125.9(6) . .
C71 O3 Cu2 125.8(6) . .
C69 O4 Cu2 125.2(5) . .
C65 O9 Cu3 125.5(5) . .
C67 O10 Cu3 125.8(6) . .
C23 O11 Cu3 124.9(5) . .
C25 O12 Cu3 125.3(5) . .
C33 O6 Cu1 125.4(5) . .
C35 O5 Cu1 125.3(5) . .
C40 O8 Cu1 125.7(5) . .
C38 O7 Cu1 125.7(5) . .
C4 O2 Cu2 125.8(5) . .
C15 C16 C11 121.5(7) . .
C15 C16 H16 119.3 . .
C11 C16 H16 119.3 . .
O14 C76 C75 111.6(7) . 5_576
O14 C76 H76A 109.3 . .
C75 C76 H76A 109.3 5_576 .
O14 C76 H76B 109.3 . .
C75 C76 H76B 109.3 5_576 .
H76A C76 H76B 108.0 . .
C12 C11 C16 118.3(7) . .
C12 C11 C10 121.5(7) . .
C16 C11 C10 120.2(7) . .
O14 C75 C76 109.6(8) . 5_576
O14 C75 H75A 109.7 . .
C76 C75 H75A 109.7 5_576 .
O14 C75 H75B 109.7 . .
C76 C75 H75B 109.7 5_576 .
H75A C75 H75B 108.2 . .
C11 C12 C13 121.3(7) . .
C11 C12 H12 119.3 . .
C13 C12 H12 119.4 . .
C12 C13 C14 118.4(7) . .
C12 C13 C27 120.5(7) . .
C14 C13 C27 120.9(7) . .
C15 C14 C13 121.7(7) . .
C15 C14 H14 119.2 . .
C13 C14 H14 119.2 . .
C14 C15 C16 118.8(7) . .
C14 C15 C17 121.9(7) . .
C16 C15 C17 119.1(7) . .
C9 C10 C8 118.8(7) . .
C9 C10 C11 121.4(7) . .
C8 C10 C11 119.7(7) . .
C7 C8 C10 119.6(8) . .
C7 C8 H8 120.2 . .
C10 C8 H8 120.2 . .
C6 C7 C8 120.4(8) . .
C6 C7 H7 119.8 . .
C8 C7 H7 119.8 . .
C7 C6 C5 119.9(8) . .
C7 C6 H6 120.1 . .
C5 C6 H6 120.1 . .
C9 C5 C6 120.0(8) . .
C9 C5 C4 118.8(7) . .
C6 C5 C4 121.1(7) . .
C5 C9 C10 121.2(7) . .
C5 C9 H9 119.4 . .
C10 C9 H9 119.4 . .
O2 C4 C3 125.9(8) . .
O2 C4 C5 116.0(7) . .
C3 C4 C5 118.2(7) . .
C2 C3 C4 123.8(8) . .
C2 C3 H3 118.1 . .
C4 C3 H3 118.1 . .
O1 C2 C3 125.0(8) . .
O1 C2 C1 115.5(8) . .
C3 C2 C1 119.5(9) . .
C2 C1 H1A 109.5 . .
C2 C1 H1B 109.5 . .
H1A C1 H1B 109.5 . .
C2 C1 H1C 109.5 . .
H1A C1 H1C 109.5 . .
H1B C1 H1C 109.5 . .
C71 C72 H72A 109.5 . .
C71 C72 H72B 109.5 . .
H72A C72 H72B 109.5 . .
C71 C72 H72C 109.5 . .
H72A C72 H72C 109.5 . .
H72B C72 H72C 109.5 . .
O3 C71 C70 125.3(8) . .
O3 C71 C72 114.6(9) . .
C70 C71 C72 120.1(9) . .
C69 C70 C71 124.4(8) . .
C69 C70 H70 117.8 . .
C71 C70 H70 117.8 . .
O4 C69 C70 125.3(8) . .
O4 C69 C57 116.0(7) . .
C70 C69 C57 118.7(8) . .
C56 C57 C58 120.2(8) . .
C56 C57 C69 122.6(8) . .
C58 C57 C69 117.2(7) . .
C57 C58 C53 122.1(7) . .
C57 C58 H58 118.9 . .
C53 C58 H58 118.9 . .
C57 C56 C55 120.6(9) . .
C57 C56 H56 119.7 . .
C55 C56 H56 119.7 . .
C56 C55 C54 119.1(8) . .
C56 C55 H55 120.4 . .
C54 C55 H55 120.4 . .
C53 C54 C55 121.8(8) . .
C53 C54 H54 119.1 . .
C55 C54 H54 119.1 . .
O12 C25 C24 125.7(8) . .
O12 C25 C26 114.8(8) . .
C24 C25 C26 119.5(9) . .
C23 C24 C25 123.5(8) . .
C23 C24 H24 118.3 . .
C25 C24 H24 118.2 . .
O11 C23 C24 126.1(8) . .
O11 C23 C19 115.9(7) . .
C24 C23 C19 117.9(7) . .
C20 C19 C18 120.2(8) . .
C20 C19 C23 122.0(8) . .
C18 C19 C23 117.7(7) . .
C19 C18 C17 120.7(8) . .
C19 C18 H18 119.7 . .
C17 C18 H18 119.7 . .
C22 C17 C18 117.7(8) . .
C22 C17 C15 122.5(7) . .
C18 C17 C15 119.8(7) . .
C21 C22 C17 122.5(8) . .
C21 C22 H22 118.7 . .
C17 C22 H22 118.8 . .
C22 C21 C20 119.8(8) . .
C22 C21 H21 120.1 . .
C20 C21 H21 120.1 . .
O10 C67 C66 126.9(9) . .
O10 C67 C68 115.7(9) . .
C66 C67 C68 117.3(10) . .
C67 C66 C65 123.0(9) . .
C67 C66 H66 118.5 . .
C65 C66 H66 118.5 . .
O9 C65 C66 125.0(8) . .
O9 C65 C61 117.0(7) . .
C66 C65 C61 118.0(8) . .
C60 C61 C62 117.0(8) . .
C60 C61 C65 119.7(7) . .
C62 C61 C65 123.3(8) . .
C63 C62 C61 121.4(8) . .
C63 C62 H62 119.3 . .
C61 C62 H62 119.3 . .
C62 C63 C64 119.0(8) . .
C62 C63 H63 120.5 . .
C64 C63 H63 120.5 . .
C63 C64 C59 122.3(8) . .
C63 C64 H64 118.8 . .
C59 C64 H64 118.9 . .
C64 C59 C60 118.4(8) . .
C64 C59 C51 122.3(8) . .
C60 C59 C51 119.4(7) . .
C59 C60 C61 121.9(7) . .
C59 C60 H60 119.0 . .
C61 C60 H60 119.1 . .
C51 C50 C47 122.8(8) . .
C51 C50 H50 118.6 . .
C47 C50 H50 118.6 . .
C50 C51 C52 117.7(8) . .
C50 C51 C59 120.8(8) . .
C52 C51 C59 121.5(8) . .
C49 C52 C51 121.7(7) . .
C49 C52 H52 119.1 . .
C51 C52 H52 119.2 . .
C52 C49 C48 118.8(7) . .
C52 C49 C53 120.1(7) . .
C48 C49 C53 121.1(7) . .
C49 C48 C47 121.5(7) . .
C49 C48 H48 119.3 . .
C47 C48 H48 119.3 . .
C48 C47 C50 117.5(8) . .
C48 C47 C45 122.3(8) . .
C50 C47 C45 120.2(8) . .
C46 C45 C44 119.1(8) . .
C46 C45 C47 121.4(8) . .
C44 C45 C47 119.3(8) . .
C43 C44 C45 119.7(9) . .
C43 C44 H44 120.2 . .
C45 C44 H44 120.2 . .
C42 C43 C44 120.4(9) . .
C42 C43 H43 119.8 . .
C44 C43 H43 119.8 . .
C43 C42 C41 120.8(9) . .
C43 C42 H42 119.6 . .
C41 C42 H42 119.6 . .
C42 C41 C46 118.5(8) . .
C42 C41 C40 122.2(7) . .
C46 C41 C40 119.3(7) . .
C45 C46 C41 121.4(8) . .
C45 C46 H46 119.3 . .
C41 C46 H46 119.3 . .
O8 C40 C39 124.9(8) . .
O8 C40 C41 116.6(7) . .
C39 C40 C41 118.4(8) . .
C38 C39 C40 123.8(8) . .
C38 C39 H39 118.1 . .
C40 C39 H39 118.1 . .
O7 C38 C39 126.0(8) . .
O7 C38 C37 115.0(8) . .
C39 C38 C37 119.0(9) . .
C38 C37 H37A 109.5 . .
C38 C37 H37B 109.5 . .
H37A C37 H37B 109.5 . .
C38 C37 H37C 109.5 . .
H37A C37 H37C 109.5 . .
H37B C37 H37C 109.5 . .
C35 C36 H36A 109.5 . .
C35 C36 H36B 109.4 . .
H36A C36 H36B 109.5 . .
C35 C36 H36C 109.5 . .
H36A C36 H36C 109.5 . .
H36B C36 H36C 109.5 . .
O5 C35 C34 125.9(8) . .
O5 C35 C36 115.3(8) . .
C34 C35 C36 118.7(9) . .
C33 C34 C35 124.5(9) . .
C33 C34 H34 117.7 . .
C35 C34 H34 117.7 . .
O6 C33 C34 124.7(7) . .
O6 C33 C32 116.4(6) . .
C34 C33 C32 118.9(8) . .
C30 C32 C31 118.9(8) . .
C30 C32 C33 123.8(7) . .
C31 C32 C33 117.3(7) . .
C32 C31 C27 121.5(8) . .
C32 C31 H31 119.3 . .
C27 C31 H31 119.3 . .
C28 C27 C31 116.9(7) . .
C28 C27 C13 122.7(7) . .
C31 C27 C13 120.3(7) . .
C29 C28 C27 121.4(8) . .
C29 C28 H28 119.3 . .
C27 C28 H28 119.3 . .
C30 C29 C28 120.6(9) . .
C30 C29 H29 119.7 . .
C28 C29 H29 119.7 . .
C29 C30 C32 120.7(8) . .
C29 C30 H30 119.7 . .
C32 C30 H30 119.7 . .
C54 C53 C58 116.0(8) . .
C54 C53 C49 122.8(8) . .
C58 C53 C49 121.2(7) . .
C19 C20 C21 119.0(9) . .
C19 C20 H20 120.5 . .
C21 C20 H20 120.5 . .
C67 C68 H68A 109.5 . .
C67 C68 H68B 109.5 . .
H68A C68 H68B 109.5 . .
C67 C68 H68C 109.4 . .
H68A C68 H68C 109.5 . .
H68B C68 H68C 109.5 . .
C25 C26 H26A 109.5 . .
C25 C26 H26B 109.5 . .
H26A C26 H26B 109.5 . .
C25 C26 H26C 109.5 . .
H26A C26 H26C 109.5 . .
H26B C26 H26C 109.5 . .
C78 O15 C77 110.6(9) . .
O15 C78 C77 111.7(9) . 5_766
O15 C78 H78A 109.3 . .
C77 C78 H78A 109.3 5_766 .
O15 C78 H78B 109.3 . .
C77 C78 H78B 109.2 5_766 .
H78A C78 H78B 107.9 . .
O15 C77 C78 108.5(11) . 5_766
O15 C77 H77A 110.0 . .
C78 C77 H77A 110.0 5_766 .
O15 C77 H77B 110.0 . .
C78 C77 H77B 110.0 5_766 .
H77A C77 H77B 108.4 . .
C73 C74 O13 112.8(12) 7 .
C73 C74 H74A 109.0 7 .
O13 C74 H74A 109.0 . .
C73 C74 H74B 109.1 7 .
O13 C74 H74B 109.1 . .
H74A C74 H74B 107.8 . .

loop_
_geom_bond_atom_site_label_1
_geom_bond_atom_site_label_2
_geom_bond_distance
_geom_bond_site_symmetry_2
O13 C73 1.206(18) .
O13 C74 1.485(14) .
Cu1 O7 1.923(6) .
Cu1 O5 1.925(6) .
Cu1 O8 1.926(5) .
Cu1 O6 1.930(5) .
Cu2 O4 1.909(5) .
Cu2 O1 1.927(6) .
Cu2 O3 1.927(6) .
Cu2 O2 1.930(5) .
Cu3 O12 1.921(6) .
Cu3 O10 1.920(6) .
Cu3 O9 1.922(5) .
Cu3 O11 1.926(6) .
O14 C76 1.417(11) .
O14 C75 1.429(11) .
C73 C74 1.42(2) 7
C73 H73A 0.9700 .
C73 H73B 0.9700 .
O1 C2 1.301(11) .
O3 C71 1.260(11) .
O4 C69 1.291(10) .
O9 C65 1.281(10) .
O10 C67 1.245(12) .
O11 C23 1.276(10) .
O12 C25 1.268(11) .
O6 C33 1.285(10) .
O5 C35 1.264(12) .
O8 C40 1.264(10) .
O7 C38 1.266(12) .
O2 C4 1.268(10) .
C16 C15 1.393(11) .
C16 C11 1.403(11) .
C16 H16 0.9300 .
C76 C75 1.499(13) 5_576
C76 H76A 0.9700 .
C76 H76B 0.9700 .
C11 C12 1.397(11) .
C11 C10 1.494(11) .
C75 C76 1.499(13) 5_576
C75 H75A 0.9700 .
C75 H75B 0.9700 .
C12 C13 1.397(11) .
C12 H12 0.9300 .
C13 C14 1.403(11) .
C13 C27 1.477(11) .
C14 C15 1.380(11) .
C14 H14 0.9300 .
C15 C17 1.491(11) .
C10 C9 1.384(11) .
C10 C8 1.403(11) .
C8 C7 1.396(12) .
C8 H8 0.9300 .
C7 C6 1.375(14) .
C7 H7 0.9300 .
C6 C5 1.388(12) .
C6 H6 0.9300 .
C5 C9 1.375(11) .
C5 C4 1.503(12) .
C9 H9 0.9300 .
C4 C3 1.422(12) .
C3 C2 1.389(13) .
C3 H3 0.9300 .
C2 C1 1.490(12) .
C1 H1A 0.9600 .
C1 H1B 0.9600 .
C1 H1C 0.9600 .
C72 C71 1.510(13) .
C72 H72A 0.9600 .
C72 H72B 0.9600 .
C72 H72C 0.9600 .
C71 C70 1.400(13) .
C70 C69 1.392(12) .
C70 H70 0.9300 .
C69 C57 1.496(11) .
C57 C56 1.370(12) .
C57 C58 1.389(12) .
C58 C53 1.428(12) .
C58 H58 0.9300 .
C56 C55 1.397(13) .
C56 H56 0.9300 .
C55 C54 1.416(13) .
C55 H55 0.9300 .
C54 C53 1.405(11) .
C54 H54 0.9300 .
C25 C24 1.419(12) .
C25 C26 1.504(12) .
C24 C23 1.390(12) .
C24 H24 0.9300 .
C23 C19 1.496(12) .
C19 C20 1.393(12) .
C19 C18 1.397(12) .
C18 C17 1.405(12) .
C18 H18 0.9300 .
C17 C22 1.388(12) .
C22 C21 1.369(13) .
C22 H22 0.9300 .
C21 C20 1.406(13) .
C21 H21 0.9300 .
C67 C66 1.393(13) .
C67 C68 1.517(14) .
C66 C65 1.418(12) .
C66 H66 0.9300 .
C65 C61 1.479(12) .
C61 C60 1.399(12) .
C61 C62 1.422(12) .
C62 C63 1.367(14) .
C62 H62 0.9300 .
C63 C64 1.376(13) .
C63 H63 0.9300 .
C64 C59 1.381(12) .
C64 H64 0.9300 .
C59 C60 1.379(12) .
C59 C51 1.489(11) .
C60 H60 0.9300 .
C50 C51 1.365(12) .
C50 C47 1.411(11) .
C50 H50 0.9300 .
C51 C52 1.436(12) .
C52 C49 1.373(11) .
C52 H52 0.9300 .
C49 C48 1.400(11) .
C49 C53 1.449(12) .
C48 C47 1.410(12) .
C48 H48 0.9300 .
C47 C45 1.489(12) .
C45 C46 1.372(12) .
C45 C44 1.400(13) .
C44 C43 1.386(14) .
C44 H44 0.9300 .
C43 C42 1.369(14) .
C43 H43 0.9300 .
C42 C41 1.383(12) .
C42 H42 0.9300 .
C41 C46 1.398(11) .
C41 C40 1.492(11) .
C46 H46 0.9300 .
C40 C39 1.432(11) .
C39 C38 1.380(13) .
C39 H39 0.9300 .
C38 C37 1.536(11) .
C37 H37A 0.9600 .
C37 H37B 0.9600 .
C37 H37C 0.9600 .
C36 C35 1.506(12) .
C36 H36A 0.9600 .
C36 H36B 0.9600 .
C36 H36C 0.9600 .
C35 C34 1.403(12) .
C34 C33 1.404(11) .
C34 H34 0.9300 .
C33 C32 1.486(11) .
C32 C30 1.378(12) .
C32 C31 1.401(11) .
C31 C27 1.413(11) .
C31 H31 0.9300 .
C27 C28 1.390(12) .
C28 C29 1.383(12) .
C28 H28 0.9300 .
C29 C30 1.367(14) .
C29 H29 0.9300 .
C30 H30 0.9300 .
C20 H20 0.9300 .
C68 H68A 0.9600 .
C68 H68B 0.9600 .
C68 H68C 0.9600 .
C26 H26A 0.9600 .
C26 H26B 0.9600 .
C26 H26C 0.9600 .
O15 C78 1.389(13) .
O15 C77 1.444(15) .
C78 C77 1.557(15) 5_766
C78 H78A 0.9700 .
C78 H78B 0.9700 .
C77 C78 1.557(15) 5_766
C77 H77A 0.9700 .
C77 H77B 0.9700 .
C74 C73 1.42(2) 7
C74 H74A 0.9700 .
C74 H74B 0.9700 .

loop_
_geom_torsion_atom_site_label_1
_geom_torsion_atom_site_label_2
_geom_torsion_atom_site_label_3
_geom_torsion_atom_site_label_4
_geom_torsion
_geom_torsion_site_symmetry_4
C74 O13 C73 C74 42(4) 7
O4 Cu2 O1 C2 121(5) .
O3 Cu2 O1 C2 174.0(7) .
O2 Cu2 O1 C2 -1.6(7) .
O4 Cu2 O3 C71 -3.4(7) .
O1 Cu2 O3 C71 178.8(8) .
O2 Cu2 O3 C71 -116(3) .
O1 Cu2 O4 C69 54(6) .
O3 Cu2 O4 C69 1.2(6) .
O2 Cu2 O4 C69 176.8(6) .
O12 Cu3 O9 C65 57(3) .
O10 Cu3 O9 C65 -3.1(7) .
O11 Cu3 O9 C65 172.4(7) .
O12 Cu3 O10 C67 -175.7(9) .
O9 Cu3 O10 C67 -0.6(9) .
O11 Cu3 O10 C67 -114(3) .
O12 Cu3 O11 C23 -8.2(7) .
O10 Cu3 O11 C23 -69(3) .
O9 Cu3 O11 C23 176.9(7) .
O10 Cu3 O12 C25 -178.2(8) .
O9 Cu3 O12 C25 121(3) .
O11 Cu3 O12 C25 6.2(7) .
O7 Cu1 O6 C33 -89.7(14) .
O5 Cu1 O6 C33 0.6(5) .
O8 Cu1 O6 C33 178.0(5) .
O7 Cu1 O5 C35 169.1(7) .
O8 Cu1 O5 C35 -108(5) .
O6 Cu1 O5 C35 -0.5(7) .
O7 Cu1 O8 C40 2.4(6) .
O5 Cu1 O8 C40 -80(5) .
O6 Cu1 O8 C40 172.0(6) .
O5 Cu1 O7 C38 172.2(7) .
O8 Cu1 O7 C38 -5.0(7) .
O6 Cu1 O7 C38 -96.7(15) .
O4 Cu2 O2 C4 -176.0(7) .
O1 Cu2 O2 C4 1.7(7) .
O3 Cu2 O2 C4 -63(3) .
C75 O14 C76 C75 -58.5(10) 5_576
C15 C16 C11 C12 -0.8(11) .
C15 C16 C11 C10 -178.6(7) .
C76 O14 C75 C76 57.4(9) 5_576
C16 C11 C12 C13 -0.1(11) .
C10 C11 C12 C13 177.7(7) .
C11 C12 C13 C14 0.8(11) .
C11 C12 C13 C27 -175.0(7) .
C12 C13 C14 C15 -0.6(11) .
C27 C13 C14 C15 175.1(7) .
C13 C14 C15 C16 -0.2(11) .
C13 C14 C15 C17 -174.7(7) .
C11 C16 C15 C14 0.9(11) .
C11 C16 C15 C17 175.6(7) .
C12 C11 C10 C9 -30.8(11) .
C16 C11 C10 C9 147.0(7) .
C12 C11 C10 C8 151.3(8) .
C16 C11 C10 C8 -31.0(11) .
C9 C10 C8 C7 1.4(13) .
C11 C10 C8 C7 179.4(8) .
C10 C8 C7 C6 -0.4(15) .
C8 C7 C6 C5 -0.8(16) .
C7 C6 C5 C9 0.9(14) .
C7 C6 C5 C4 177.5(9) .
C6 C5 C9 C10 0.1(13) .
C4 C5 C9 C10 -176.5(7) .
C8 C10 C9 C5 -1.3(12) .
C11 C10 C9 C5 -179.3(8) .
Cu2 O2 C4 C3 -2.8(12) .
Cu2 O2 C4 C5 178.8(5) .
C9 C5 C4 O2 -36.5(11) .
C6 C5 C4 O2 146.9(8) .
C9 C5 C4 C3 144.9(8) .
C6 C5 C4 C3 -31.7(12) .
O2 C4 C3 C2 3.5(15) .
C5 C4 C3 C2 -178.1(8) .
Cu2 O1 C2 C3 2.7(13) .
Cu2 O1 C2 C1 -177.5(7) .
C4 C3 C2 O1 -3.4(15) .
C4 C3 C2 C1 176.8(9) .
Cu2 O3 C71 C70 4.4(13) .
Cu2 O3 C71 C72 -174.0(7) .
O3 C71 C70 C69 -2.4(16) .
C72 C71 C70 C69 175.8(10) .
Cu2 O4 C69 C70 0.1(12) .
Cu2 O4 C69 C57 178.2(5) .
C71 C70 C69 O4 0.0(15) .
C71 C70 C69 C57 -178.1(8) .
O4 C69 C57 C56 153.1(8) .
C70 C69 C57 C56 -28.6(12) .
O4 C69 C57 C58 -27.3(10) .
C70 C69 C57 C58 151.0(8) .
C56 C57 C58 C53 1.2(13) .
C69 C57 C58 C53 -178.3(7) .
C58 C57 C56 C55 1.9(14) .
C69 C57 C56 C55 -178.5(8) .
C57 C56 C55 C54 -2.6(15) .
C56 C55 C54 C53 0.3(15) .
Cu3 O12 C25 C24 -1.4(13) .
Cu3 O12 C25 C26 176.2(7) .
O12 C25 C24 C23 -4.3(16) .
C26 C25 C24 C23 178.2(9) .
Cu3 O11 C23 C24 5.5(13) .
Cu3 O11 C23 C19 -177.1(5) .
C25 C24 C23 O11 2.0(15) .
C25 C24 C23 C19 -175.4(8) .
O11 C23 C19 C20 145.1(9) .
C24 C23 C19 C20 -37.3(12) .
O11 C23 C19 C18 -36.2(11) .
C24 C23 C19 C18 141.4(8) .
C20 C19 C18 C17 0.4(12) .
C23 C19 C18 C17 -178.3(7) .
C19 C18 C17 C22 -0.2(11) .
C19 C18 C17 C15 179.2(7) .
C14 C15 C17 C22 -31.4(11) .
C16 C15 C17 C22 154.1(8) .
C14 C15 C17 C18 149.3(7) .
C16 C15 C17 C18 -25.2(10) .
C18 C17 C22 C21 0.0(13) .
C15 C17 C22 C21 -179.3(8) .
C17 C22 C21 C20 -0.1(15) .
Cu3 O10 C67 C66 3.6(17) .
Cu3 O10 C67 C68 -178.6(8) .
O10 C67 C66 C65 -3.2(18) .
C68 C67 C66 C65 179.0(10) .
Cu3 O9 C65 C66 4.2(13) .
Cu3 O9 C65 C61 -175.8(5) .
C67 C66 C65 O9 -1.0(16) .
C67 C66 C65 C61 179.0(9) .
O9 C65 C61 C60 -26.6(12) .
C66 C65 C61 C60 153.4(8) .
O9 C65 C61 C62 153.3(9) .
C66 C65 C61 C62 -26.7(13) .
C60 C61 C62 C63 -1.0(14) .
C65 C61 C62 C63 179.2(9) .
C61 C62 C63 C64 -1.1(16) .
C62 C63 C64 C59 2.0(16) .
C63 C64 C59 C60 -0.8(14) .
C63 C64 C59 C51 179.6(9) .
C64 C59 C60 C61 -1.4(13) .
C51 C59 C60 C61 178.2(8) .
C62 C61 C60 C59 2.3(13) .
C65 C61 C60 C59 -177.9(8) .
C47 C50 C51 C52 1.2(12) .
C47 C50 C51 C59 178.4(8) .
C64 C59 C51 C50 149.0(9) .
C60 C59 C51 C50 -30.7(12) .
C64 C59 C51 C52 -34.0(13) .
C60 C59 C51 C52 146.4(8) .
C50 C51 C52 C49 -0.2(12) .
C59 C51 C52 C49 -177.4(7) .
C51 C52 C49 C48 -0.6(12) .
C51 C52 C49 C53 177.6(7) .
C52 C49 C48 C47 0.4(11) .
C53 C49 C48 C47 -177.8(7) .
C49 C48 C47 C50 0.5(12) .
C49 C48 C47 C45 177.8(7) .
C51 C50 C47 C48 -1.4(12) .
C51 C50 C47 C45 -178.7(8) .
C48 C47 C45 C46 -33.3(12) .
C50 C47 C45 C46 143.9(8) .
C48 C47 C45 C44 152.4(8) .
C50 C47 C45 C44 -30.4(12) .
C46 C45 C44 C43 -0.6(13) .
C47 C45 C44 C43 173.9(9) .
C45 C44 C43 C42 4.1(15) .
C44 C43 C42 C41 -4.8(15) .
C43 C42 C41 C46 1.8(13) .
C43 C42 C41 C40 -178.8(8) .
C44 C45 C46 C41 -2.3(12) .
C47 C45 C46 C41 -176.7(7) .
C42 C41 C46 C45 1.7(12) .
C40 C41 C46 C45 -177.6(7) .
Cu1 O8 C40 C39 1.1(10) .
Cu1 O8 C40 C41 178.7(4) .
C42 C41 C40 O8 156.8(7) .
C46 C41 C40 O8 -23.9(10) .
C42 C41 C40 C39 -25.4(11) .
C46 C41 C40 C39 153.9(7) .
O8 C40 C39 C38 -3.5(12) .
C41 C40 C39 C38 178.9(7) .
Cu1 O7 C38 C39 4.3(12) .
Cu1 O7 C38 C37 -174.3(6) .
C40 C39 C38 O7 0.5(14) .
C40 C39 C38 C37 179.2(8) .
Cu1 O5 C35 C34 1.8(12) .
Cu1 O5 C35 C36 179.9(7) .
O5 C35 C34 C33 -3.1(14) .
C36 C35 C34 C33 178.9(9) .
Cu1 O6 C33 C34 -1.9(10) .
Cu1 O6 C33 C32 177.8(4) .
C35 C34 C33 O6 3.2(12) .
C35 C34 C33 C32 -176.6(7) .
O6 C33 C32 C30 144.9(8) .
C34 C33 C32 C30 -35.4(11) .
O6 C33 C32 C31 -36.3(9) .
C34 C33 C32 C31 143.4(7) .
C30 C32 C31 C27 -0.6(12) .
C33 C32 C31 C27 -179.5(7) .
C32 C31 C27 C28 -0.5(11) .
C32 C31 C27 C13 -178.1(7) .
C12 C13 C27 C28 -28.3(11) .
C14 C13 C27 C28 156.1(8) .
C12 C13 C27 C31 149.1(7) .
C14 C13 C27 C31 -26.5(11) .
C31 C27 C28 C29 1.7(13) .
C13 C27 C28 C29 179.2(9) .
C27 C28 C29 C30 -1.7(16) .
C28 C29 C30 C32 0.5(16) .
C31 C32 C30 C29 0.6(14) .
C33 C32 C30 C29 179.4(8) .
C55 C54 C53 C58 2.7(13) .
C55 C54 C53 C49 -177.8(9) .
C57 C58 C53 C54 -3.4(12) .
C57 C58 C53 C49 177.0(7) .
C52 C49 C53 C54 150.4(8) .
C48 C49 C53 C54 -31.5(12) .
C52 C49 C53 C58 -30.1(11) .
C48 C49 C53 C58 148.1(8) .
C18 C19 C20 C21 -0.5(13) .
C23 C19 C20 C21 178.2(8) .
C22 C21 C20 C19 0.3(14) .
C77 O15 C78 C77 -59.0(17) 5_766
C78 O15 C77 C78 57.1(15) 5_766
C73 O13 C74 C73 -37(4) 7

loop_
_platon_squeeze_void_nr
_platon_squeeze_void_average_x
_platon_squeeze_void_average_y
_platon_squeeze_void_average_z
_platon_squeeze_void_volume
_platon_squeeze_void_count_electrons
_platon_squeeze_void_content
1 0.250 0.750 0.000 383 62 ' '
2 0.750 0.250 0.000 383 62 ' '
3 0.185 0.110 0.115 33 8 ' '
4 0.685 0.610 0.115 33 8 ' '
5 0.169 0.665 0.088 6 1 ' '
6 0.669 0.165 0.088 6 1 ' '
7 0.500 0.864 0.250 157 44 ' '
8 1.000 0.364 0.250 157 44 ' '
9 0.239 0.568 0.241 7 2 ' '
10 0.739 0.068 0.241 7 2 ' '
11 0.261 0.068 0.259 7 2 ' '
12 0.761 0.568 0.259 7 2 ' '
13 0.250 0.250 0.500 383 61 ' '
14 0.750 0.750 0.500 383 61 ' '
15 0.315 0.610 0.385 33 8 ' '
16 0.815 0.110 0.385 33 8 ' '
17 0.331 0.165 0.412 6 0 ' '
18 0.831 0.665 0.412 6 0 ' '
19 0.185 0.890 0.615 33 6 ' '
20 0.685 0.390 0.615 33 6 ' '
21 0.169 0.335 0.588 6 1 ' '
22 0.669 0.835 0.588 6 1 ' '
23 0.500 0.136 0.750 157 44 ' '
24 1.000 0.636 0.750 157 44 ' '
25 0.239 0.432 0.741 7 2 ' '
26 0.739 0.932 0.741 7 2 ' '
27 0.261 0.932 0.759 7 2 ' '
28 0.761 0.432 0.759 7 2 ' '
29 0.315 0.390 0.885 33 7 ' '
30 0.815 0.890 0.885 33 7 ' '
31 0.331 0.835 0.912 6 1 ' '
32 0.831 0.335 0.912 6 1 ' '
